data_7022148
loop_
_publ_author_name
'Jeon, Jong Yeob'
'Lee, Jung Jae'
'Varghese, Jobi Kodiyan'
'Na, Sung Jae'
'Sujith, S.'
'Go, Min Jeong'
'Lee, Junseong'
'Ok, Myung-Ahn'
'Lee, Bun Yeoul'

_publ_section_title
;
 CO2/ethylene oxide copolymerization and ligand variation for a highly
 active salen-cobalt(III) complex tethering 4 quaternary ammonium salts.
;
_journal_issue 25
_journal_name_full 'Dalton transactions (Cambridge, England : 2003)'
_journal_page_first 9245
_journal_page_last 9254
_journal_paper_doi 10.1039/c2dt31854g
_journal_volume 42
_journal_year 2013
_chemical_formula_sum 'C29 H37 Cl2 Co N2 O4'
_chemical_formula_weight 607.44
_chemical_name_systematic
;
?
;
_space_group_IT_number 2
_symmetry_cell_setting triclinic
_symmetry_space_group_name_Hall '-P 1'
_symmetry_space_group_name_H-M 'P -1'
_atom_sites_solution_hydrogens geom
_atom_sites_solution_primary direct
_atom_sites_solution_secondary difmap
_audit_creation_method SHELXL-97
_cell_angle_alpha 111.8210(10)
_cell_angle_beta 94.2400(10)
_cell_angle_gamma 101.0300(10)
_cell_formula_units_Z 2
_cell_length_a 10.0530(3)
_cell_length_b 11.5924(3)
_cell_length_c 12.9469(4)
_cell_measurement_reflns_used 9961
_cell_measurement_temperature 100(2)
_cell_measurement_theta_max 28.37
_cell_measurement_theta_min 2.48
_cell_volume 1357.30(7)
_computing_cell_refinement 'Bruker SAINT'
_computing_data_collection 'Bruker APEX2'
_computing_data_reduction 'Bruker SAINT'
_computing_molecular_graphics 'Bruker SHELXTL'
_computing_publication_material 'Bruker SHELXTL'
_computing_structure_refinement 'SHELXL-97 (Sheldrick, 2008)'
_computing_structure_solution 'SHELXS-97 (Sheldrick, 2008)'
_diffrn_ambient_temperature 100(2)
_diffrn_measured_fraction_theta_full 0.990
_diffrn_measured_fraction_theta_max 0.990
_diffrn_measurement_device_type 'Bruker APEX-II CCD'
_diffrn_measurement_method '\f and \w scans'
_diffrn_radiation_monochromator graphite
_diffrn_radiation_source 'fine-focus sealed tube'
_diffrn_radiation_type MoK\a
_diffrn_radiation_wavelength 0.71073
_diffrn_reflns_av_R_equivalents 0.0230
_diffrn_reflns_av_sigmaI/netI 0.0204
_diffrn_reflns_limit_h_max 11
_diffrn_reflns_limit_h_min -12
_diffrn_reflns_limit_k_max 14
_diffrn_reflns_limit_k_min -14
_diffrn_reflns_limit_l_max 15
_diffrn_reflns_limit_l_min -15
_diffrn_reflns_number 16948
_diffrn_reflns_theta_full 25.50
_diffrn_reflns_theta_max 25.50
_diffrn_reflns_theta_min 1.95
_exptl_absorpt_coefficient_mu 0.868
_exptl_absorpt_correction_T_max 0.8955
_exptl_absorpt_correction_T_min 0.8455
_exptl_absorpt_correction_type empirical
_exptl_absorpt_process_details SADABS
_exptl_crystal_colour brown-red
_exptl_crystal_density_diffrn 1.486
_exptl_crystal_density_method 'not measured'
_exptl_crystal_description block
_exptl_crystal_F_000 636
_exptl_crystal_size_max 0.20
_exptl_crystal_size_mid 0.15
_exptl_crystal_size_min 0.13
_refine_diff_density_max 0.661
_refine_diff_density_min -0.383
_refine_diff_density_rms 0.062
_refine_ls_extinction_method none
_refine_ls_goodness_of_fit_ref 1.015
_refine_ls_hydrogen_treatment constr
_refine_ls_matrix_type full
_refine_ls_number_parameters 350
_refine_ls_number_reflns 5000
_refine_ls_number_restraints 0
_refine_ls_restrained_S_all 1.015
_refine_ls_R_factor_all 0.0310
_refine_ls_R_factor_gt 0.0289
_refine_ls_shift/su_max 0.001
_refine_ls_shift/su_mean 0.000
_refine_ls_structure_factor_coef Fsqd
_refine_ls_weighting_details 'calc w=1/[\s^2^(Fo^2^)+(0.0498P)^2^+0.9204P] where P=(Fo^2^+2Fc^2^)/3'
_refine_ls_weighting_scheme calc
_refine_ls_wR_factor_gt 0.0779
_refine_ls_wR_factor_ref 0.0804
_reflns_number_gt 4688
_reflns_number_total 5000
_reflns_threshold_expression >2sigma(I)
_cod_data_source_file c2dt31854g.txt
_cod_data_source_block lby01-6
_cod_depositor_comments
;
The following automatic conversions were performed:

'_symmetry_cell_setting' value 'Triclinic' changed to 'triclinic'
according to /home/saulius/struct/CIF-dictionaries/cif_core.dic
dictionary named 'cif_core.dic' version 2.4.2 from
2011-04-26.

'_refine_ls_hydrogen_treatment' value 'Constr' changed
to 'constr' according to
/home/saulius/struct/CIF-dictionaries/cif_core.dic dictionary named
'cif_core.dic' version 2.4.2 from 2011-04-26.

Automatic conversion script
Id: cif_fix_values 1891 2012-01-12 08:04:46Z andrius 
;
_cod_original_sg_symbol_H-M P-1
_cod_database_code 7022148

loop_
_symmetry_equiv_pos_as_xyz
'x, y, z'
'-x, -y, -z'

loop_
_atom_site_label
_atom_site_type_symbol
_atom_site_fract_x
_atom_site_fract_y
_atom_site_fract_z
_atom_site_U_iso_or_equiv
_atom_site_adp_type
_atom_site_occupancy
_atom_site_symmetry_multiplicity
_atom_site_calc_flag
_atom_site_refinement_flags
Co1 Co 0.63928(2) 0.357503(19) 0.758271(17) 0.01067(8) Uani 1 1 d .
N1 N 0.67514(14) 0.38996(13) 0.91273(11) 0.0124(3) Uani 1 1 d .
N2 N 0.58410(14) 0.18141(13) 0.73818(11) 0.0122(3) Uani 1 1 d .
O1 O 0.69805(12) 0.52905(11) 0.78133(9) 0.0137(2) Uani 1 1 d .
O2 O 0.81556(11) 0.33628(11) 0.73742(9) 0.0139(2) Uani 1 1 d .
C1 C 0.80075(16) 0.60502(15) 0.86010(13) 0.0129(3) Uani 1 1 d .
C2 C 0.87353(17) 0.71383(16) 0.84349(14) 0.0141(3) Uani 1 1 d .
C3 C 0.97682(17) 0.80364(16) 0.92587(14) 0.0157(3) Uani 1 1 d .
H3 H 1.0233 0.8757 0.9136 0.019 Uiso 1 1 calc R
C4 C 1.01573(17) 0.79233(16) 1.02732(14) 0.0152(3) Uani 1 1 d .
C5 C 0.94900(17) 0.68516(16) 1.04231(13) 0.0147(3) Uani 1 1 d .
H5 H 0.9756 0.6755 1.1100 0.018 Uiso 1 1 calc R
C6 C 0.84231(17) 0.58908(15) 0.96043(13) 0.0132(3) Uani 1 1 d .
C7 C 0.83304(18) 0.72712(16) 0.73490(14) 0.0172(3) Uani 1 1 d .
H7A H 0.8994 0.7979 0.7298 0.026 Uiso 1 1 calc R
H7B H 0.7415 0.7445 0.7331 0.026 Uiso 1 1 calc R
H7C H 0.8318 0.6476 0.6711 0.026 Uiso 1 1 calc R
C8 C 1.12418(18) 0.89558(17) 1.11869(15) 0.0193(4) Uani 1 1 d .
H8A H 1.1537 0.8628 1.1741 0.029 Uiso 1 1 calc R
H8B H 1.0862 0.9696 1.1560 0.029 Uiso 1 1 calc R
H8C H 1.2030 0.9213 1.0853 0.029 Uiso 1 1 calc R
C9 C 0.77141(16) 0.48163(15) 0.98573(13) 0.0129(3) Uani 1 1 d .
C10 C 0.81425(18) 0.48298(16) 1.10050(14) 0.0162(3) Uani 1 1 d .
H10A H 0.7757 0.3990 1.1012 0.024 Uiso 1 1 calc R
H10B H 0.7802 0.5485 1.1577 0.024 Uiso 1 1 calc R
H10C H 0.9146 0.5023 1.1171 0.024 Uiso 1 1 calc R
C11 C 0.59662(17) 0.28462(15) 0.93930(13) 0.0132(3) Uani 1 1 d .
H11 H 0.6631 0.2430 0.9650 0.016 Uiso 1 1 calc R
C12 C 0.50554(17) 0.32644(16) 1.02957(14) 0.0159(3) Uani 1 1 d .
H12A H 0.5619 0.3926 1.1001 0.019 Uiso 1 1 calc R
H12B H 0.4353 0.3633 1.0038 0.019 Uiso 1 1 calc R
C13 C 0.43592(18) 0.20955(17) 1.05078(14) 0.0183(4) Uani 1 1 d .
H13A H 0.5068 0.1764 1.0806 0.022 Uiso 1 1 calc R
H13B H 0.3758 0.2354 1.1083 0.022 Uiso 1 1 calc R
C14 C 0.35089(18) 0.10415(17) 0.94347(15) 0.0199(4) Uani 1 1 d .
H14A H 0.2738 0.1342 0.9182 0.024 Uiso 1 1 calc R
H14B H 0.3117 0.0286 0.9595 0.024 Uiso 1 1 calc R
C15 C 0.43746(18) 0.06520(16) 0.84894(14) 0.0172(3) Uani 1 1 d .
H15A H 0.5095 0.0271 0.8703 0.021 Uiso 1 1 calc R
H15B H 0.3786 0.0009 0.7787 0.021 Uiso 1 1 calc R
C16 C 0.50342(17) 0.18481(15) 0.83016(13) 0.0137(3) Uani 1 1 d .
H16 H 0.4261 0.2236 0.8180 0.016 Uiso 1 1 calc R
C17 C 0.62836(16) 0.08979(15) 0.66840(13) 0.0136(3) Uani 1 1 d .
C18 C 0.59093(19) -0.04851(16) 0.65245(15) 0.0188(4) Uani 1 1 d .
H18A H 0.5284 -0.0985 0.5811 0.028 Uiso 1 1 calc R
H18B H 0.5458 -0.0562 0.7149 0.028 Uiso 1 1 calc R
H18C H 0.6743 -0.0809 0.6509 0.028 Uiso 1 1 calc R
C19 C 0.72879(17) 0.12091(16) 0.59930(13) 0.0140(3) Uani 1 1 d .
C20 C 0.74634(17) 0.02548(16) 0.49827(14) 0.0162(3) Uani 1 1 d .
H20 H 0.6861 -0.0571 0.4712 0.019 Uiso 1 1 calc R
C21 C 0.84847(18) 0.04864(17) 0.43770(14) 0.0174(3) Uani 1 1 d .
C22 C 0.93215(17) 0.17236(17) 0.47738(14) 0.0168(3) Uani 1 1 d .
H22 H 1.0022 0.1899 0.4362 0.020 Uiso 1 1 calc R
C23 C 0.91731(17) 0.27034(16) 0.57392(14) 0.0156(3) Uani 1 1 d .
C24 C 0.81794(16) 0.24394(16) 0.63979(13) 0.0135(3) Uani 1 1 d .
C25 C 0.87210(19) -0.05568(18) 0.33317(15) 0.0226(4) Uani 1 1 d .
H25A H 0.7972 -0.1321 0.3117 0.034 Uiso 1 1 calc R
H25B H 0.9595 -0.0764 0.3487 0.034 Uiso 1 1 calc R
H25C H 0.8749 -0.0261 0.2715 0.034 Uiso 1 1 calc R
C26 C 0.99844(18) 0.40559(17) 0.60997(15) 0.0188(3) Uani 1 1 d .
H26A H 1.0377 0.4164 0.5461 0.028 Uiso 1 1 calc R
H26B H 1.0726 0.4246 0.6717 0.028 Uiso 1 1 calc R
H26C H 0.9380 0.4642 0.6357 0.028 Uiso 1 1 calc R
O3 O 0.55928(12) 0.32049(11) 0.60136(9) 0.0144(2) Uani 1 1 d .
O4 O 0.44529(12) 0.37268(11) 0.74126(10) 0.0150(2) Uani 1 1 d .
C27 C 0.44875(17) 0.34367(15) 0.63672(14) 0.0152(3) Uani 1 1 d .
C28 C 0.32546(18) 0.33352(17) 0.55914(15) 0.0212(4) Uani 1 1 d .
H28A H 0.2627 0.2495 0.5371 0.032 Uiso 1 1 calc R
H28B H 0.3541 0.3439 0.4918 0.032 Uiso 1 1 calc R
H28C H 0.2786 0.4005 0.5976 0.032 Uiso 1 1 calc R
C29 C 0.29812(19) 0.68340(19) 0.61312(16) 0.0241(4) Uani 1 1 d .
H29A H 0.2440 0.6053 0.5499 0.029 Uiso 1 1 calc R
H29B H 0.3201 0.7523 0.5849 0.029 Uiso 1 1 calc R
Cl2 Cl 0.45200(5) 0.65361(4) 0.66136(4) 0.02506(11) Uani 1 1 d .
Cl3 Cl 0.19958(5) 0.72935(5) 0.72339(4) 0.02852(12) Uani 1 1 d .

loop_
_atom_site_aniso_label
_atom_site_aniso_U_11
_atom_site_aniso_U_22
_atom_site_aniso_U_33
_atom_site_aniso_U_23
_atom_site_aniso_U_13
_atom_site_aniso_U_12
Co1 0.01086(13) 0.01270(12) 0.00917(12) 0.00474(9) 0.00371(8) 0.00279(8)
N1 0.0129(7) 0.0140(6) 0.0125(6) 0.0066(5) 0.0060(5) 0.0043(5)
N2 0.0104(6) 0.0160(7) 0.0107(6) 0.0060(5) 0.0033(5) 0.0022(5)
O1 0.0140(6) 0.0142(5) 0.0125(5) 0.0058(4) 0.0010(4) 0.0018(4)
O2 0.0121(6) 0.0160(6) 0.0127(5) 0.0045(4) 0.0042(4) 0.0028(4)
C1 0.0120(8) 0.0146(7) 0.0131(8) 0.0050(6) 0.0054(6) 0.0052(6)
C2 0.0139(8) 0.0167(8) 0.0145(8) 0.0077(6) 0.0063(6) 0.0056(6)
C3 0.0141(8) 0.0159(8) 0.0190(8) 0.0084(7) 0.0071(6) 0.0030(6)
C4 0.0118(8) 0.0173(8) 0.0161(8) 0.0053(6) 0.0044(6) 0.0046(6)
C5 0.0147(8) 0.0178(8) 0.0127(8) 0.0063(6) 0.0037(6) 0.0052(6)
C6 0.0125(8) 0.0152(8) 0.0132(8) 0.0058(6) 0.0057(6) 0.0050(6)
C7 0.0174(8) 0.0200(8) 0.0157(8) 0.0093(7) 0.0046(7) 0.0023(6)
C8 0.0169(8) 0.0205(9) 0.0183(8) 0.0065(7) 0.0015(7) 0.0021(7)
C9 0.0136(8) 0.0158(8) 0.0115(7) 0.0052(6) 0.0059(6) 0.0073(6)
C10 0.0180(8) 0.0190(8) 0.0126(8) 0.0074(6) 0.0030(6) 0.0038(6)
C11 0.0147(8) 0.0142(8) 0.0131(8) 0.0074(6) 0.0058(6) 0.0032(6)
C12 0.0169(8) 0.0190(8) 0.0141(8) 0.0072(6) 0.0080(6) 0.0057(6)
C13 0.0197(9) 0.0236(9) 0.0167(8) 0.0112(7) 0.0105(7) 0.0068(7)
C14 0.0188(9) 0.0224(9) 0.0205(9) 0.0113(7) 0.0101(7) 0.0011(7)
C15 0.0180(8) 0.0175(8) 0.0163(8) 0.0077(7) 0.0064(7) 0.0009(6)
C16 0.0130(8) 0.0168(8) 0.0124(8) 0.0063(6) 0.0064(6) 0.0029(6)
C17 0.0128(8) 0.0153(8) 0.0116(7) 0.0047(6) 0.0015(6) 0.0023(6)
C18 0.0238(9) 0.0147(8) 0.0174(8) 0.0051(7) 0.0088(7) 0.0041(7)
C19 0.0136(8) 0.0186(8) 0.0128(8) 0.0077(6) 0.0047(6) 0.0064(6)
C20 0.0169(8) 0.0169(8) 0.0151(8) 0.0058(7) 0.0036(6) 0.0052(6)
C21 0.0187(9) 0.0246(9) 0.0114(8) 0.0067(7) 0.0046(6) 0.0107(7)
C22 0.0135(8) 0.0282(9) 0.0136(8) 0.0115(7) 0.0059(6) 0.0077(7)
C23 0.0133(8) 0.0219(8) 0.0144(8) 0.0096(7) 0.0027(6) 0.0052(6)
C24 0.0127(8) 0.0185(8) 0.0119(7) 0.0073(6) 0.0034(6) 0.0067(6)
C25 0.0233(9) 0.0287(10) 0.0153(8) 0.0055(7) 0.0077(7) 0.0098(7)
C26 0.0152(8) 0.0246(9) 0.0181(8) 0.0105(7) 0.0064(7) 0.0024(7)
O3 0.0142(6) 0.0173(6) 0.0123(5) 0.0057(5) 0.0037(4) 0.0048(4)
O4 0.0149(6) 0.0165(6) 0.0141(6) 0.0054(5) 0.0046(4) 0.0050(4)
C27 0.0175(8) 0.0113(7) 0.0155(8) 0.0045(6) 0.0031(7) 0.0019(6)
C28 0.0188(9) 0.0243(9) 0.0199(9) 0.0070(7) 0.0004(7) 0.0080(7)
C29 0.0188(9) 0.0318(10) 0.0233(9) 0.0146(8) 0.0015(7) 0.0027(7)
Cl2 0.0214(2) 0.0278(2) 0.0269(2) 0.01355(19) 0.00016(18) 0.00369(17)
Cl3 0.0261(2) 0.0348(3) 0.0317(3) 0.0200(2) 0.01019(19) 0.00706(19)

loop_
_atom_type_symbol
_atom_type_description
_atom_type_scat_dispersion_real
_atom_type_scat_dispersion_imag
_atom_type_scat_source
C C 0.0033 0.0016 'International Tables Vol C Tables 4.2.6.8 and 6.1.1.4'
H H 0.0000 0.0000 'International Tables Vol C Tables 4.2.6.8 and 6.1.1.4'
N N 0.0061 0.0033 'International Tables Vol C Tables 4.2.6.8 and 6.1.1.4'
O O 0.0106 0.0060 'International Tables Vol C Tables 4.2.6.8 and 6.1.1.4'
Cl Cl 0.1484 0.1585 'International Tables Vol C Tables 4.2.6.8 and 6.1.1.4'
Co Co 0.3494 0.9721 'International Tables Vol C Tables 4.2.6.8 and 6.1.1.4'

loop_
_geom_angle_atom_site_label_1
_geom_angle_atom_site_label_2
_geom_angle_atom_site_label_3
_geom_angle
O2 Co1 O1 89.50(5)
O2 Co1 N1 92.26(5)
O1 Co1 N1 93.86(5)
O2 Co1 N2 89.20(5)
O1 Co1 N2 178.02(5)
N1 Co1 N2 84.69(6)
O2 Co1 O3 100.02(5)
O1 Co1 O3 88.83(5)
N1 Co1 O3 167.45(5)
N2 Co1 O3 92.87(5)
O2 Co1 O4 166.15(5)
O1 Co1 O4 89.23(5)
N1 Co1 O4 101.58(5)
N2 Co1 O4 92.39(5)
O3 Co1 O4 66.17(5)
O2 Co1 C27 133.06(5)
O1 Co1 C27 88.44(5)
N1 Co1 C27 134.66(6)
N2 Co1 C27 93.55(6)
O3 Co1 C27 33.06(5)
O4 Co1 C27 33.11(5)
C9 N1 C11 122.09(14)
C9 N1 Co1 125.07(11)
C11 N1 Co1 112.02(10)
C17 N2 C16 131.01(14)
C17 N2 Co1 124.34(11)
C16 N2 Co1 103.97(10)
C1 O1 Co1 120.97(10)
C24 O2 Co1 112.79(10)
O1 C1 C6 125.24(15)
O1 C1 C2 116.29(14)
C6 C1 C2 118.45(15)
C3 C2 C1 120.16(15)
C3 C2 C7 121.66(15)
C1 C2 C7 118.18(15)
C2 C3 C4 122.25(15)
C5 C4 C3 117.89(15)
C5 C4 C8 120.95(15)
C3 C4 C8 121.13(15)
C4 C5 C6 122.49(15)
C5 C6 C1 118.65(15)
C5 C6 C9 119.00(14)
C1 C6 C9 122.17(15)
N1 C9 C6 121.36(14)
N1 C9 C10 121.33(14)
C6 C9 C10 117.30(14)
N1 C11 C12 114.68(13)
N1 C11 C16 108.27(12)
C12 C11 C16 107.90(13)
C13 C12 C11 108.67(13)
C14 C13 C12 111.59(14)
C13 C14 C15 111.62(14)
C16 C15 C14 108.37(14)
N2 C16 C15 123.29(14)
N2 C16 C11 105.45(12)
C15 C16 C11 110.04(13)
N2 C17 C19 118.59(14)
N2 C17 C18 126.02(15)
C19 C17 C18 115.36(14)
C24 C19 C20 119.20(15)
C24 C19 C17 119.77(14)
C20 C19 C17 120.72(15)
C21 C20 C19 121.99(16)
C20 C21 C22 117.67(15)
C20 C21 C25 121.87(16)
C22 C21 C25 120.46(15)
C23 C22 C21 122.84(15)
C22 C23 C24 119.21(16)
C22 C23 C26 122.49(15)
C24 C23 C26 118.25(15)
O2 C24 C19 123.38(14)
O2 C24 C23 117.76(15)
C19 C24 C23 118.86(15)
C27 O3 Co1 88.52(10)
C27 O4 Co1 87.98(10)
O3 C27 O4 117.32(15)
O3 C27 C28 121.95(15)
O4 C27 C28 120.71(15)
O3 C27 Co1 58.42(8)
O4 C27 Co1 58.91(8)
C28 C27 Co1 179.27(13)
Cl2 C29 Cl3 110.64(10)

loop_
_geom_bond_atom_site_label_1
_geom_bond_atom_site_label_2
_geom_bond_distance
Co1 O2 1.8607(11)
Co1 O1 1.8643(11)
Co1 N1 1.8849(14)
Co1 N2 1.9217(14)
Co1 O3 1.9840(11)
Co1 O4 1.9949(12)
Co1 C27 2.3281(17)
N1 C9 1.298(2)
N1 C11 1.4887(19)
N2 C17 1.292(2)
N2 C16 1.4826(19)
O1 C1 1.308(2)
O2 C24 1.324(2)
C1 C6 1.423(2)
C1 C2 1.430(2)
C2 C3 1.377(2)
C2 C7 1.505(2)
C3 C4 1.403(2)
C4 C5 1.382(2)
C4 C8 1.509(2)
C5 C6 1.418(2)
C6 C9 1.471(2)
C9 C10 1.510(2)
C11 C12 1.532(2)
C11 C16 1.545(2)
C12 C13 1.531(2)
C13 C14 1.522(2)
C14 C15 1.535(2)
C15 C16 1.531(2)
C17 C19 1.478(2)
C17 C18 1.505(2)
C19 C24 1.413(2)
C19 C20 1.414(2)
C20 C21 1.382(2)
C21 C22 1.398(3)
C21 C25 1.514(2)
C22 C23 1.383(2)
C23 C24 1.422(2)
C23 C26 1.500(2)
O3 C27 1.271(2)
O4 C27 1.272(2)
C27 C28 1.494(2)
C29 Cl2 1.7676(19)
C29 Cl3 1.7745(19)
